data_2206415
loop_
_publ_author_name
'Daniel E. Lynch'
'Ian McClenaghan'

_publ_section_title
;
 5-<i>tert</i>-Butyl-4-nitro-1<i>H</i>-pyrazol-3-ol
;
_journal_issue 8
_journal_name_full 'Acta Crystallographica Section E'
_journal_page_first o2347
_journal_page_last o2348
_journal_paper_doi 10.1107/S1600536805020544
_journal_volume 61
_journal_year 2005
_chemical_formula_iupac 'C7 H11 N3 O3'
_chemical_formula_moiety 'C7 H11 N3 O3'
_chemical_formula_sum 'C7 H11 N3 O3'
_chemical_formula_weight 185.19
_chemical_name_systematic
;
5-tert-butyl-4-nitro-1H-pyrazol-3-ol
;
_space_group_IT_number 2
_symmetry_cell_setting triclinic
_symmetry_space_group_name_Hall '-P 1'
_symmetry_space_group_name_H-M 'P -1'
_atom_sites_solution_hydrogens geom
_atom_sites_solution_primary direct
_atom_sites_solution_secondary difmap
_audit_creation_method SHELXL-97
_cell_angle_alpha 81.227(4)
_cell_angle_beta 76.733(3)
_cell_angle_gamma 65.037(5)
_cell_formula_units_Z 2
_cell_length_a 6.4870(5)
_cell_length_b 6.6560(4)
_cell_length_c 11.5588(8)
_cell_measurement_reflns_used 1899
_cell_measurement_temperature 120(2)
_cell_measurement_theta_max 27.48
_cell_measurement_theta_min 2.91
_cell_volume 439.50(6)
_computing_cell_refinement 'DENZO (Otwinowski & Minor, 1997) and COLLECT'
_computing_data_collection 'COLLECT (Hooft, 1998)'
_computing_data_reduction 'DENZO and COLLECT'
_computing_molecular_graphics 'PLATON (Spek, 2003)'
_computing_publication_material SHELXL97
_computing_structure_refinement 'SHELXL97 (Sheldrick, 1997)'
_computing_structure_solution 'SHELXS97 (Sheldrick, 1997)'
_diffrn_ambient_temperature 120(2)
_diffrn_detector_area_resol_mean 9.091
_diffrn_measured_fraction_theta_full 0.996
_diffrn_measured_fraction_theta_max 0.996
_diffrn_measurement_device_type 'Bruker Nonius 95 mm CCD camera on \k-goniostat'
_diffrn_measurement_method '\f and \w'
_diffrn_radiation_monochromator '10 cm confocal mirrors'
_diffrn_radiation_source 'Bruker Nonius FR591 rotating anode'
_diffrn_radiation_type MoK\a
_diffrn_radiation_wavelength 0.71073
_diffrn_reflns_av_R_equivalents 0.0543
_diffrn_reflns_av_sigmaI/netI 0.0416
_diffrn_reflns_limit_h_max 7
_diffrn_reflns_limit_h_min -7
_diffrn_reflns_limit_k_max 8
_diffrn_reflns_limit_k_min -7
_diffrn_reflns_limit_l_max 14
_diffrn_reflns_limit_l_min -14
_diffrn_reflns_number 7496
_diffrn_reflns_theta_full 26.00
_diffrn_reflns_theta_max 26.00
_diffrn_reflns_theta_min 3.38
_diffrn_standards_decay_% 0
_diffrn_standards_number 0
_exptl_absorpt_coefficient_mu 0.111
_exptl_absorpt_correction_T_max 0.999
_exptl_absorpt_correction_T_min 0.968
_exptl_absorpt_correction_type multi-scan
_exptl_absorpt_process_details '(SADABS; Sheldrick, 2003)'
_exptl_crystal_colour colourless
_exptl_crystal_density_diffrn 1.399
_exptl_crystal_density_method 'not measured'
_exptl_crystal_description plate
_exptl_crystal_F_000 196
_exptl_crystal_size_max 0.30
_exptl_crystal_size_mid 0.05
_exptl_crystal_size_min 0.01
_refine_diff_density_max 0.470
_refine_diff_density_min -0.433
_refine_ls_extinction_coef 0.28(3)
_refine_ls_extinction_expression Fc^*^=kFc[1+0.001xFc^2^\l^3^/sin(2\q)]^-1/4^
_refine_ls_extinction_method SHELXL97
_refine_ls_goodness_of_fit_ref 1.191
_refine_ls_hydrogen_treatment mixed
_refine_ls_matrix_type full
_refine_ls_number_parameters 128
_refine_ls_number_reflns 1720
_refine_ls_number_restraints 0
_refine_ls_restrained_S_all 1.191
_refine_ls_R_factor_all 0.0670
_refine_ls_R_factor_gt 0.0587
_refine_ls_shift/su_max 0.001
_refine_ls_shift/su_mean 0.001
_refine_ls_structure_factor_coef Fsqd
_refine_ls_weighting_details 'w = 1/[\s^2^(Fo^2^)+(0.0798P)^2^+0.1250P] where P = (Fo^2^+2Fc^2^)/3'
_refine_ls_weighting_scheme calc
_refine_ls_wR_factor_gt 0.1476
_refine_ls_wR_factor_ref 0.1532
_reflns_number_gt 1494
_reflns_number_total 1720
_reflns_threshold_expression I>2\s(I)
_cod_data_source_file er6016.cif
_cod_data_source_block I
_cod_depositor_comments
;
The following automatic conversions were performed:
'_symmetry_cell_setting' value 'Triclinic' changed to 'triclinic'
according to '/home/saulius/struct/CIF-dictionaries/cif_core.dic'
dictionary named 'cif_core.dic' version 2.4.1 from
2010-06-29.

'_exptl_absorpt_correction_type' value 'Multi-scan' changed
to 'multi-scan' according to
'/home/saulius/struct/CIF-dictionaries/cif_core.dic' dictionary named
'cif_core.dic' version 2.4.1 from 2010-06-29.

Automatic conversion script
Id: cif_fix_enum 1527 2010-12-29 10:47:43Z saulius 

The following automatic conversions were performed:

'_symmetry_cell_setting' value 'Triclinic' changed to 'triclinic'
according to /home/saulius/struct/CIF-dictionaries/cif_core.dic
dictionary named 'cif_core.dic' version 2.4.1 from
2010-06-29.

'_exptl_absorpt_correction_type' value 'Multi-scan'
changed to 'multi-scan' according to
/home/saulius/struct/CIF-dictionaries/cif_core.dic dictionary named
'cif_core.dic' version 2.4.1 from 2010-06-29.

Automatic conversion script
Id: cif_fix_values 1715 2011-07-08 13:25:40Z adriana 
;
_cod_database_code 2206415

loop_
_symmetry_equiv_pos_as_xyz
'x, y, z'
'-x, -y, -z'

loop_
_atom_site_label
_atom_site_fract_x
_atom_site_fract_y
_atom_site_fract_z
_atom_site_U_iso_or_equiv
_atom_site_adp_type
_atom_site_calc_flag
_atom_site_refinement_flags
_atom_site_occupancy
_atom_site_type_symbol
N1 0.3670(3) 0.1639(3) 0.10021(14) 0.0270(4) Uani d . 1 N
H1 0.438(4) 0.018(4) 0.108(2) 0.034 Uiso d . 1 H
N2 0.3749(3) 0.2670(3) -0.01267(14) 0.0275(4) Uani d . 1 N
C3 0.2598(3) 0.4796(3) 0.00586(17) 0.0256(5) Uani d . 1 C
O3 0.2342(2) 0.6286(2) -0.08679(12) 0.0306(4) Uani d . 1 O
H3 0.166(4) 0.761(4) -0.059(2) 0.038 Uiso d . 1 H
C4 0.1789(3) 0.5110(3) 0.12948(16) 0.0249(5) Uani d . 1 C
N41 0.0462(3) 0.7199(3) 0.17586(15) 0.0296(4) Uani d . 1 N
O41 -0.0311(2) 0.7382(2) 0.28295(13) 0.0371(4) Uani d . 1 O
O42 0.0128(3) 0.8841(2) 0.10277(14) 0.0413(5) Uani d . 1 O
C5 0.2535(3) 0.2983(3) 0.18861(17) 0.0250(5) Uani d . 1 C
C51 0.2309(3) 0.2081(3) 0.31659(17) 0.0287(5) Uani d . 1 C
C52 0.3656(4) -0.0443(3) 0.32335(19) 0.0351(5) Uani d . 1 C
H51 0.3038 -0.1120 0.2780 0.044 Uiso calc R 1 H
H52 0.3500 -0.1018 0.4067 0.044 Uiso calc R 1 H
H53 0.5294 -0.0807 0.2897 0.044 Uiso calc R 1 H
C53 -0.0255(3) 0.2613(4) 0.36904(19) 0.0356(5) Uani d . 1 C
H54 -0.1153 0.4220 0.3616 0.044 Uiso calc R 1 H
H55 -0.0415 0.2093 0.4533 0.044 Uiso calc R 1 H
H56 -0.0832 0.1863 0.3257 0.044 Uiso calc R 1 H
C54 0.3329(4) 0.3093(4) 0.38784(19) 0.0397(6) Uani d . 1 C
H57 0.4971 0.2696 0.3540 0.050 Uiso calc R 1 H
H58 0.3166 0.2514 0.4711 0.050 Uiso calc R 1 H
H59 0.2500 0.4712 0.3839 0.050 Uiso calc R 1 H

loop_
_atom_site_aniso_label
_atom_site_aniso_U_11
_atom_site_aniso_U_22
_atom_site_aniso_U_33
_atom_site_aniso_U_12
_atom_site_aniso_U_13
_atom_site_aniso_U_23
N1 0.0287(9) 0.0183(8) 0.0280(9) -0.0040(6) -0.0050(7) -0.0006(6)
N2 0.0303(9) 0.0207(9) 0.0261(9) -0.0059(7) -0.0040(7) -0.0005(6)
C3 0.0232(9) 0.0219(9) 0.0290(10) -0.0063(7) -0.0064(7) 0.0001(7)
O3 0.0339(8) 0.0206(7) 0.0317(8) -0.0057(6) -0.0078(6) 0.0018(6)
C4 0.0218(9) 0.0194(10) 0.0295(10) -0.0038(7) -0.0052(7) -0.0026(7)
N41 0.0261(8) 0.0223(9) 0.0356(10) -0.0043(6) -0.0064(7) -0.0035(7)
O41 0.0372(8) 0.0310(8) 0.0352(9) -0.0069(6) 0.0012(6) -0.0118(6)
O42 0.0488(10) 0.0195(7) 0.0431(10) -0.0025(6) -0.0081(7) -0.0007(6)
C5 0.0206(9) 0.0225(9) 0.0296(10) -0.0053(7) -0.0051(7) -0.0038(7)
C51 0.0252(10) 0.0283(10) 0.0283(10) -0.0073(8) -0.0049(8) 0.0003(8)
C52 0.0335(11) 0.0306(11) 0.0333(11) -0.0077(9) -0.0062(9) 0.0043(8)
C53 0.0302(11) 0.0339(11) 0.0354(11) -0.0095(9) -0.0001(8) -0.0006(9)
C54 0.0398(12) 0.0468(13) 0.0339(12) -0.0156(10) -0.0116(9) -0.0039(9)

loop_
_atom_type_symbol
_atom_type_description
_atom_type_scat_dispersion_real
_atom_type_scat_dispersion_imag
_atom_type_scat_source
C C 0.0033 0.0016 'International Tables Vol C Tables 4.2.6.8 and 6.1.1.4'
H H 0.0000 0.0000 'International Tables Vol C Tables 4.2.6.8 and 6.1.1.4'
N N 0.0061 0.0033 'International Tables Vol C Tables 4.2.6.8 and 6.1.1.4'
O O 0.0106 0.0060 'International Tables Vol C Tables 4.2.6.8 and 6.1.1.4'

loop_
_geom_angle_atom_site_label_1
_geom_angle_atom_site_label_2
_geom_angle_atom_site_label_3
_geom_angle
C5 N1 N2 115.54(16)
C5 N1 H1 126.1(15)
N2 N1 H1 118.4(15)
C3 N2 N1 103.85(15)
N2 C3 O3 119.47(17)
N2 C3 C4 110.65(17)
O3 C3 C4 129.88(17)
C3 O3 H3 107.6(16)
N41 C4 C5 129.88(17)
N41 C4 C3 123.47(17)
C5 C4 C3 106.64(16)
O41 N41 O42 122.35(16)
O41 N41 C4 121.21(16)
O42 N41 C4 116.44(16)
N1 C5 C4 103.32(16)
N1 C5 C51 121.22(17)
C4 C5 C51 135.46(17)
C5 C51 C52 109.91(16)
C5 C51 C54 109.69(16)
C52 C51 C54 108.19(16)
C5 C51 C53 109.32(15)
C52 C51 C53 108.58(16)
C54 C51 C53 111.13(17)
C51 C52 H51 109.5
C51 C52 H52 109.5
H51 C52 H52 109.5
C51 C52 H53 109.5
H51 C52 H53 109.5
H52 C52 H53 109.5
C51 C53 H54 109.5
C51 C53 H55 109.5
H54 C53 H55 109.5
C51 C53 H56 109.5
H54 C53 H56 109.5
H55 C53 H56 109.5
C51 C54 H57 109.5
C51 C54 H58 109.5
H57 C54 H58 109.5
C51 C54 H59 109.5
H57 C54 H59 109.5
H58 C54 H59 109.5

loop_
_geom_bond_atom_site_label_1
_geom_bond_atom_site_label_2
_geom_bond_distance
N1 C5 1.328(3)
N1 N2 1.379(2)
N1 H1 0.88(3)
N2 C3 1.316(2)
C3 O3 1.333(2)
C3 C4 1.420(3)
O3 H3 0.87(3)
C4 N41 1.402(2)
C4 C5 1.409(3)
N41 O41 1.228(2)
N41 O42 1.248(2)
C5 C51 1.508(3)
C51 C52 1.531(3)
C51 C54 1.538(3)
C51 C53 1.538(3)
C52 H51 0.98
C52 H52 0.98
C52 H53 0.98
C53 H54 0.98
C53 H55 0.98
C53 H56 0.98
C54 H57 0.98
C54 H58 0.98
C54 H59 0.98

loop_
_geom_hbond_atom_site_label_D
_geom_hbond_atom_site_label_H
_geom_hbond_atom_site_label_A
_geom_hbond_site_symmetry_A
_geom_hbond_distance_DH
_geom_hbond_distance_HA
_geom_hbond_distance_DA
_geom_hbond_angle_DHA
_geom_hbond_publ_flag
N1 H1 N2 2_655 0.88(3) 2.09(3) 2.847(2) 144(2) yes
O3 H3 O42 . 0.87(3) 2.02(3) 2.718(2) 136(2) yes
O3 H3 O42 2_575 0.87(3) 2.19(3) 2.948(2) 145(2) yes

loop_
_geom_torsion_atom_site_label_1
_geom_torsion_atom_site_label_2
_geom_torsion_atom_site_label_3
_geom_torsion_atom_site_label_4
_geom_torsion
C5 N1 N2 C3 0.2(2)
N1 N2 C3 O3 -179.93(15)
N1 N2 C3 C4 -0.2(2)
N2 C3 C4 N41 -178.50(16)
O3 C3 C4 N41 1.2(3)
N2 C3 C4 C5 0.2(2)
O3 C3 C4 C5 179.83(18)
C5 C4 N41 O41 -2.5(3)
C3 C4 N41 O41 175.83(17)
C5 C4 N41 O42 177.17(18)
C3 C4 N41 O42 -4.5(3)
N2 N1 C5 C4 -0.1(2)
N2 N1 C5 C51 179.91(15)
N41 C4 C5 N1 178.52(17)
C3 C4 C5 N1 -0.03(19)
N41 C4 C5 C51 -1.5(3)
C3 C4 C5 C51 179.94(19)
N1 C5 C51 C52 3.3(2)
C4 C5 C51 C52 -176.7(2)
N1 C5 C51 C54 122.10(19)
C4 C5 C51 C54 -57.9(3)
N1 C5 C51 C53 -115.81(19)
C4 C5 C51 C53 64.2(3)

loop_
_cod_related_entry_id
_cod_related_entry_database
_cod_related_entry_code
1 ChemSpider 21129145
